data_4325275
loop_
_publ_author_name
'Peter Comba'
'Nina Dovalil'
'Graeme R. Hanson'
'Gerald Linti'

_publ_contact_author_address
;Universit\"at Heidelberg, 
Anorganisch-Chemisches Institut,
;
_publ_contact_author_email peter.comba@aci.uni-heidelberg.de
_publ_contact_author_fax +49-6226-546617
_publ_contact_author_name 'Peter Comba'
_publ_section_title
;
 Synthesis and CuII Coordination Chemistry of a Patellamide Derivative:
 Consequences of the Change from the Natural Thiazole/Oxazoline to the
 Artificial Imidazole Heterocycles
;
_journal_name_full 'Inorganic Chemistry'
_journal_page_first 5165
_journal_page_last 5174
_journal_paper_doi 10.1021/ic2004694
_journal_volume 50
_journal_year 2011
_chemical_formula_sum 'C41 H64 N12 O5.25'
_chemical_formula_weight 809.04
_space_group_IT_number 82
_symmetry_cell_setting tetragonal
_symmetry_Int_Tables_number 82
_symmetry_space_group_name_Hall 'I -4'
_symmetry_space_group_name_H-M 'I -4'
_atom_sites_solution_hydrogens geom
_atom_sites_solution_primary direct
_atom_sites_solution_secondary difmap
_audit_creation_method SHELXL-97
_cell_angle_alpha 90.00
_cell_angle_beta 90.00
_cell_angle_gamma 90.00
_cell_formula_units_Z 2
_cell_length_a 19.861(3)
_cell_length_b 19.861(3)
_cell_length_c 6.9222(14)
_cell_measurement_temperature 200(2)
_cell_volume 2730.5(8)
_computing_structure_refinement 'SHELXL-97 (Sheldrick, 1997)'
_computing_structure_solution 'SHELXS-97 (Sheldrick, 1990)'
_diffrn_ambient_temperature 200(2)
_diffrn_measured_fraction_theta_full 0.996
_diffrn_measured_fraction_theta_max 0.996
_diffrn_radiation_monochromator graphite
_diffrn_radiation_probe x-ray
_diffrn_radiation_type MoK\a
_diffrn_radiation_wavelength 0.71073
_diffrn_reflns_av_R_equivalents 0.0947
_diffrn_reflns_av_sigmaI/netI 0.1235
_diffrn_reflns_limit_h_max 26
_diffrn_reflns_limit_h_min -26
_diffrn_reflns_limit_k_max 26
_diffrn_reflns_limit_k_min -26
_diffrn_reflns_limit_l_max 9
_diffrn_reflns_limit_l_min -9
_diffrn_reflns_number 13373
_diffrn_reflns_theta_full 28.12
_diffrn_reflns_theta_max 28.12
_diffrn_reflns_theta_min 2.90
_diffrn_source 'fine-focus sealed tube'
_exptl_absorpt_coefficient_mu 0.067
_exptl_absorpt_correction_T_max 0.9862
_exptl_absorpt_correction_T_min 0.9652
_exptl_absorpt_correction_type numerical
_exptl_crystal_colour colourless
_exptl_crystal_density_diffrn 0.984
_exptl_crystal_description cuboid
_exptl_crystal_F_000 872
_exptl_crystal_size_max 0.307
_exptl_crystal_size_mid 0.205
_exptl_crystal_size_min 0.107
_refine_diff_density_max 0.934
_refine_diff_density_min -0.400
_refine_diff_density_rms 0.141
_refine_ls_abs_structure_details 'Flack H D (1983), Acta Cryst. A39, 876-881'
_refine_ls_abs_structure_Flack 4(5)
_refine_ls_extinction_method none
_refine_ls_goodness_of_fit_ref 0.947
_refine_ls_hydrogen_treatment constr
_refine_ls_matrix_type full
_refine_ls_number_parameters 152
_refine_ls_number_reflns 3313
_refine_ls_number_restraints 12
_refine_ls_restrained_S_all 0.946
_refine_ls_R_factor_all 0.1452
_refine_ls_R_factor_gt 0.0942
_refine_ls_shift/su_max 0.000
_refine_ls_shift/su_mean 0.000
_refine_ls_structure_factor_coef Fsqd
_refine_ls_weighting_details 'calc w=1/[\s^2^(Fo^2^)+(0.1685P)^2^+0.0000P] where P=(Fo^2^+2Fc^2^)/3'
_refine_ls_weighting_scheme calc
_refine_ls_wR_factor_gt 0.2646
_refine_ls_wR_factor_ref 0.2868
_reflns_number_gt 1636
_reflns_number_total 3313
_reflns_threshold_expression >2sigma(I)
_cod_data_source_file ic2004694_si_003_1.cif
_cod_data_source_block nd4d
_cod_original_cell_volume 2730.4(8)
_cod_database_code 4325275

loop_
_symmetry_equiv_pos_as_xyz
'x, y, z'
'-x, -y, z'
'y, -x, -z'
'-y, x, -z'
'x+1/2, y+1/2, z+1/2'
'-x+1/2, -y+1/2, z+1/2'
'y+1/2, -x+1/2, -z+1/2'
'-y+1/2, x+1/2, -z+1/2'

loop_
_atom_site_label
_atom_site_type_symbol
_atom_site_fract_x
_atom_site_fract_y
_atom_site_fract_z
_atom_site_U_iso_or_equiv
_atom_site_adp_type
_atom_site_occupancy
_atom_site_symmetry_multiplicity
_atom_site_calc_flag
_atom_site_refinement_flags
O1 O 0.12015(19) 0.26282(18) 1.1364(7) 0.0501(11) Uani 1 1 d .
O2 O 0.0510(8) 0.3722(8) 0.818(3) 0.054(5) Uani 0.25 1 d P
H2 H 0.0454 0.3890 0.7073 0.081 Uiso 0.25 1 calc PR
O3 O 0.0000 0.0000 0.894(8) 0.062(12) Uani 0.13 2 d SPU
N1 N 0.1444(2) 0.0966(2) 0.9356(6) 0.0341(9) Uani 1 1 d .
N2 N 0.2542(2) 0.1143(2) 0.9119(7) 0.0348(10) Uani 1 1 d .
N3 N 0.0481(2) 0.1744(2) 1.1235(7) 0.0377(10) Uani 1 1 d .
H3A H 0.0409 0.1335 1.0789 0.045 Uiso 1 1 calc R
C1 C 0.1811(4) 0.0119(3) 0.5623(9) 0.0497(14) Uani 1 1 d .
H1A H 0.1325 0.0248 0.5688 0.060 Uiso 1 1 calc R
C2 C 0.2080(3) 0.0055(3) 0.7709(8) 0.0380(12) Uani 1 1 d .
H2A H 0.2569 -0.0063 0.7629 0.046 Uiso 1 1 calc R
C3 C 0.2023(2) 0.0712(2) 0.8767(8) 0.0334(11) Uani 1 1 d .
C4 C 0.2281(2) 0.1712(2) 0.9951(8) 0.0319(10) Uani 1 1 d .
C5 C 0.1604(2) 0.1592(2) 1.0091(8) 0.0336(10) Uani 1 1 d .
C6 C 0.1087(2) 0.2033(2) 1.0911(8) 0.0341(11) Uani 1 1 d .
C7 C 0.1867(5) -0.0535(3) 0.4525(11) 0.072(2) Uani 1 1 d .
H7A H 0.1693 -0.0473 0.3212 0.107 Uiso 1 1 calc R
H7B H 0.1604 -0.0884 0.5186 0.107 Uiso 1 1 calc R
H7C H 0.2340 -0.0673 0.4462 0.107 Uiso 1 1 calc R
C8 C 0.2193(4) 0.0675(3) 0.4536(10) 0.067(2) Uani 1 1 d .
H8A H 0.2017 0.0711 0.3217 0.101 Uiso 1 1 calc R
H8B H 0.2673 0.0564 0.4491 0.101 Uiso 1 1 calc R
H8C H 0.2131 0.1105 0.5206 0.101 Uiso 1 1 calc R
C9 C 0.3261(3) 0.1032(3) 0.8738(11) 0.0501(15) Uani 1 1 d .
H9A H 0.3322 0.0590 0.8135 0.075 Uiso 1 1 calc R
H9B H 0.3511 0.1048 0.9958 0.075 Uiso 1 1 calc R
H9C H 0.3429 0.1383 0.7869 0.075 Uiso 1 1 calc R
C10 C 0.2711(3) 0.2290(3) 1.0555(10) 0.0447(13) Uani 1 1 d .
H10A H 0.2427 0.2643 1.1116 0.067 Uiso 1 1 calc R
H10B H 0.2949 0.2469 0.9426 0.067 Uiso 1 1 calc R
H10C H 0.3039 0.2138 1.1518 0.067 Uiso 1 1 calc R
C11 C 0.1127(9) 0.3683(8) 0.853(3) 0.026(4) Uani 0.25 1 d PU
H11A H 0.1240 0.3987 0.9599 0.039 Uiso 0.25 1 calc PR
H11B H 0.1384 0.3812 0.7380 0.039 Uiso 0.25 1 calc PR
H11C H 0.1241 0.3220 0.8892 0.039 Uiso 0.25 1 calc PR

loop_
_atom_site_aniso_label
_atom_site_aniso_U_11
_atom_site_aniso_U_22
_atom_site_aniso_U_33
_atom_site_aniso_U_23
_atom_site_aniso_U_13
_atom_site_aniso_U_12
O1 0.042(2) 0.0350(19) 0.073(3) -0.0126(19) 0.010(2) -0.0066(16)
O2 0.041(9) 0.034(8) 0.088(13) 0.006(8) 0.041(9) 0.002(6)
O3 0.086(19) 0.039(16) 0.060(19) 0.000 0.000 0.045(15)
N1 0.036(2) 0.032(2) 0.034(2) 0.0029(17) 0.0008(18) -0.0037(16)
N2 0.032(2) 0.037(2) 0.036(2) 0.0055(18) 0.0059(18) 0.0001(17)
N3 0.035(2) 0.038(2) 0.040(3) -0.0083(19) 0.007(2) -0.0044(17)
C1 0.073(4) 0.036(3) 0.039(3) -0.001(2) -0.001(3) 0.002(3)
C2 0.046(3) 0.028(2) 0.041(3) 0.004(2) 0.006(2) -0.001(2)
C3 0.035(2) 0.029(2) 0.036(3) 0.005(2) 0.006(2) 0.0022(18)
C4 0.035(2) 0.028(2) 0.033(2) -0.001(2) 0.005(2) 0.0000(18)
C5 0.037(2) 0.031(2) 0.033(2) -0.002(2) -0.001(2) -0.0027(19)
C6 0.031(2) 0.037(3) 0.035(3) -0.005(2) -0.004(2) -0.0005(18)
C7 0.120(7) 0.045(4) 0.049(4) -0.009(3) 0.001(4) -0.003(4)
C8 0.112(6) 0.054(4) 0.036(3) 0.010(3) 0.003(4) 0.001(4)
C9 0.029(3) 0.054(3) 0.067(4) 0.007(3) 0.009(3) -0.001(2)
C10 0.032(3) 0.047(3) 0.055(4) -0.005(3) 0.003(2) -0.009(2)
C11 0.038(9) 0.020(7) 0.020(8) 0.017(6) -0.001(7) -0.016(6)

loop_
_atom_type_symbol
_atom_type_description
_atom_type_scat_dispersion_real
_atom_type_scat_dispersion_imag
_atom_type_scat_source
C C 0.0033 0.0016 'International Tables Vol C Tables 4.2.6.8 and 6.1.1.4'
H H 0.0000 0.0000 'International Tables Vol C Tables 4.2.6.8 and 6.1.1.4'
N N 0.0061 0.0033 'International Tables Vol C Tables 4.2.6.8 and 6.1.1.4'
O O 0.0106 0.0060 'International Tables Vol C Tables 4.2.6.8 and 6.1.1.4'

loop_
_geom_angle_atom_site_label_1
_geom_angle_atom_site_label_2
_geom_angle_atom_site_label_3
_geom_angle
_geom_angle_site_symmetry_1
_geom_angle_site_symmetry_3
C3 N1 C5 104.9(4) . .
C3 N2 C4 107.9(4) . .
C3 N2 C9 127.5(4) . .
C4 N2 C9 124.6(4) . .
C6 N3 C2 122.6(4) . 4_557
C7 C1 C8 109.6(6) . .
C7 C1 C2 112.0(5) . .
C8 C1 C2 110.3(5) . .
N3 C2 C3 110.9(4) 3_557 .
N3 C2 C1 111.8(5) 3_557 .
C3 C2 C1 111.0(4) . .
N1 C3 N2 111.4(4) . .
N1 C3 C2 123.3(5) . .
N2 C3 C2 125.2(4) . .
C5 C4 N2 105.0(4) . .
C5 C4 C10 132.6(5) . .
N2 C4 C10 122.4(4) . .
C4 C5 N1 110.9(4) . .
C4 C5 C6 127.8(4) . .
N1 C5 C6 121.3(4) . .
O1 C6 N3 121.7(5) . .
O1 C6 C5 122.5(4) . .
N3 C6 C5 115.7(4) . .

loop_
_geom_bond_atom_site_label_1
_geom_bond_atom_site_label_2
_geom_bond_distance
_geom_bond_site_symmetry_2
O1 C6 1.244(6) .
O2 C11 1.25(2) .
O3 O3 1.47(11) 3_557
N1 C3 1.320(6) .
N1 C5 1.381(6) .
N2 C3 1.362(6) .
N2 C4 1.369(6) .
N2 C9 1.468(6) .
N3 C6 1.351(6) .
N3 C2 1.455(6) 4_557
C1 C7 1.509(8) .
C1 C8 1.536(9) .
C1 C2 1.544(8) .
C2 N3 1.455(6) 3_557
C2 C3 1.502(7) .
C4 C5 1.368(7) .
C4 C10 1.491(7) .
C5 C6 1.464(7) .
